data_4035225
loop_
_publ_author_name
'Kumar, Sushil'
'Huang, Ding-Chi'
'Venkateswarlu, Samala'
'Tao, Yu-Tai'

_publ_section_title
;
 Nonlinear Polyfused Aromatics with Extended \p-Conjugation from
 Phenanthrotriphenylene, Tetracene, and Pentacene: Syntheses, Crystal
 Packings, and Properties.
;
_journal_issue 19
_journal_name_full 'The Journal of organic chemistry'
_journal_page_first 11614
_journal_page_last 11622
_journal_paper_doi 10.1021/acs.joc.8b01582
_journal_volume 83
_journal_year 2018
_chemical_formula_moiety 'C30 H18'
_chemical_formula_sum 'C30 H18'
_chemical_formula_weight 378.44
_space_group_IT_number 14
_space_group_name_Hall '-P 2ybc'
_space_group_name_H-M_alt 'P 1 21/c 1'
_symmetry_cell_setting monoclinic
_symmetry_Int_Tables_number 14
_symmetry_space_group_name_Hall '-P 2ybc'
_symmetry_space_group_name_H-M 'P 1 21/c 1'
_atom_sites_solution_hydrogens geom
_cell_angle_alpha 90
_cell_angle_beta 100.657(2)
_cell_angle_gamma 90
_cell_formula_units_Z 2
_cell_length_a 9.3146(3)
_cell_length_b 14.9831(5)
_cell_length_c 6.5062(2)
_cell_measurement_reflns_used 5900
_cell_measurement_temperature 100.0(2)
_cell_measurement_theta_max 27.05
_cell_measurement_theta_min 2.22
_cell_volume 892.35(5)
_computing_cell_refinement 'APEX3 v2015.9-0 (Bruker AXS)'
_computing_data_collection 'Bruker Instrument Service v2012.12.0.3'
_computing_data_reduction 'SAINT V8.35A (Bruker AXS Inc., 2015)'
_computing_molecular_graphics 'shelXle (C.B. Huebschle, rev 740)'
_computing_publication_material 'WinGX publication routines (Farrugia, 1999)'
_computing_structure_refinement 'SHELXL-2013 (Sheldrick, 2013)'
_computing_structure_solution 'XT, VERSION 2014/4'
_diffrn_ambient_temperature 100.0(2)
_diffrn_measured_fraction_theta_full 1
_diffrn_measured_fraction_theta_max 1
_diffrn_measurement_device_type 'Bruker APEX-II CCD'
_diffrn_measurement_method '\f and \w scans'
_diffrn_radiation_monochromator graphite
_diffrn_radiation_type MoK\a
_diffrn_radiation_wavelength 0.71073
_diffrn_reflns_av_R_equivalents 0.0583
_diffrn_reflns_av_unetI/netI 0.0224
_diffrn_reflns_Laue_measured_fraction_full 1
_diffrn_reflns_Laue_measured_fraction_max 1
_diffrn_reflns_limit_h_max 11
_diffrn_reflns_limit_h_min -11
_diffrn_reflns_limit_k_max 19
_diffrn_reflns_limit_k_min -19
_diffrn_reflns_limit_l_max 8
_diffrn_reflns_limit_l_min -8
_diffrn_reflns_number 34013
_diffrn_reflns_point_group_measured_fraction_full 1
_diffrn_reflns_point_group_measured_fraction_max 1
_diffrn_reflns_theta_full 25
_diffrn_reflns_theta_max 27.099
_diffrn_reflns_theta_min 2.225
_diffrn_standards_number 0
_exptl_absorpt_coefficient_mu 0.08
_exptl_absorpt_correction_T_max 0.9705
_exptl_absorpt_correction_T_min 0.891
_exptl_absorpt_correction_type multi-scan
_exptl_absorpt_process_details 'Bruker SADABS, 1996'
_exptl_crystal_colour green
_exptl_crystal_density_diffrn 1.408
_exptl_crystal_density_meas ?
_exptl_crystal_density_method 'not measured'
_exptl_crystal_description plate
_exptl_crystal_F_000 396
_exptl_crystal_size_max 0.493
_exptl_crystal_size_mid 0.296
_exptl_crystal_size_min 0.089
_refine_diff_density_max 0.247
_refine_diff_density_min -0.244
_refine_diff_density_rms 0.052
_refine_ls_extinction_method none
_refine_ls_goodness_of_fit_ref 1.045
_refine_ls_hydrogen_treatment constr
_refine_ls_matrix_type full
_refine_ls_number_parameters 136
_refine_ls_number_reflns 1975
_refine_ls_number_restraints 0
_refine_ls_restrained_S_all 1.045
_refine_ls_R_factor_all 0.0572
_refine_ls_R_factor_gt 0.0429
_refine_ls_shift/su_max 0
_refine_ls_shift/su_mean 0
_refine_ls_structure_factor_coef Fsqd
_refine_ls_weighting_details 'w=1/[\s^2^(Fo^2^)+(0.0616P)^2^+0.4524P] where P=(Fo^2^+2Fc^2^)/3'
_refine_ls_weighting_scheme calc
_refine_ls_wR_factor_gt 0.1137
_refine_ls_wR_factor_ref 0.1268
_reflns_Friedel_coverage 0
_reflns_number_gt 1566
_reflns_number_total 1975
_reflns_threshold_expression 'I > 2\s(I)'
_cod_data_source_file jo8b01582_si_002.cif
_cod_data_source_block i16632
_cod_depositor_comments
;
The following automatic conversions were performed:

data item '_exptl_crystal_density_meas' value 'none' was changed to
'?' -- the value is perceived as not measured.

Automatic conversion script
Id: cif_fix_values 6909 2019-04-08 15:41:33Z antanas 
;
_cod_original_sg_symbol_H-M 'P 21/c'
_cod_database_code 4035225

loop_
_symmetry_equiv_pos_as_xyz
'x, y, z'
'-x, y+1/2, -z+1/2'
'-x, -y, -z'
'x, -y-1/2, z-1/2'

loop_
_atom_site_label
_atom_site_type_symbol
_atom_site_fract_x
_atom_site_fract_y
_atom_site_fract_z
_atom_site_U_iso_or_equiv
_atom_site_adp_type
_atom_site_occupancy
_atom_site_site_symmetry_order
_atom_site_calc_flag
_atom_site_refinement_flags_posn
_atom_site_refinement_flags_adp
C1 C 0.48618(15) 0.36615(8) 0.9905(2) 0.0133(3) Uani 1 1 d . .
C2 C 0.53397(16) 0.32074(9) 1.1803(2) 0.0167(3) Uani 1 1 d . .
H2 H 0.4645 0.2898 1.2437 0.02 Uiso 1 1 calc R U
C3 C 0.67808(16) 0.31993(9) 1.2760(2) 0.0169(3) Uani 1 1 d . .
H3 H 0.7077 0.2884 1.4035 0.02 Uiso 1 1 calc R U
C4 C 0.78072(16) 0.36562(9) 1.1855(2) 0.0167(3) Uani 1 1 d . .
H4 H 0.8806 0.3656 1.2514 0.02 Uiso 1 1 calc R U
C5 C 0.73711(15) 0.41084(9) 0.9997(2) 0.0151(3) Uani 1 1 d . .
H5 H 0.8079 0.4422 0.9397 0.018 Uiso 1 1 calc R U
C6 C 0.59013(14) 0.41159(8) 0.89695(19) 0.0126(3) Uani 1 1 d . .
C7 C 0.54411(14) 0.45713(8) 0.69592(19) 0.0131(3) Uani 1 1 d . .
C8 C 0.64292(14) 0.50325(9) 0.59894(19) 0.0139(3) Uani 1 1 d . .
H8 H 0.7421 0.5058 0.6677 0.017 Uiso 1 1 calc R U
C9 C 0.60387(14) 0.54601(8) 0.40579(19) 0.0129(3) Uani 1 1 d . .
C10 C 0.71257(15) 0.59087(8) 0.3052(2) 0.0131(3) Uani 1 1 d . .
C11 C 0.86194(15) 0.59067(9) 0.3959(2) 0.0161(3) Uani 1 1 d . .
H11 H 0.8924 0.5625 0.5276 0.019 Uiso 1 1 calc R U
C12 C 0.96509(15) 0.63016(9) 0.2989(2) 0.0175(3) Uani 1 1 d . .
H12 H 1.0654 0.6287 0.3628 0.021 Uiso 1 1 calc R U
C13 C 0.92135(15) 0.67229(9) 0.1063(2) 0.0177(3) Uani 1 1 d . .
H13 H 0.9918 0.7 0.0388 0.021 Uiso 1 1 calc R U
C14 C 0.77613(15) 0.67361(9) 0.0144(2) 0.0168(3) Uani 1 1 d . .
H14 H 0.7475 0.7025 -0.1167 0.02 Uiso 1 1 calc R U
C15 C 0.66835(15) 0.63305(8) 0.1099(2) 0.0137(3) Uani 1 1 d . .

loop_
_atom_site_aniso_label
_atom_site_aniso_U_11
_atom_site_aniso_U_22
_atom_site_aniso_U_33
_atom_site_aniso_U_23
_atom_site_aniso_U_13
_atom_site_aniso_U_12
C1 0.0180(7) 0.0100(6) 0.0122(6) -0.0010(5) 0.0031(5) 0.0011(5)
C2 0.0210(7) 0.0139(7) 0.0156(7) 0.0014(5) 0.0047(5) -0.0004(5)
C3 0.0228(8) 0.0142(7) 0.0128(6) 0.0019(5) 0.0008(5) 0.0024(5)
C4 0.0171(7) 0.0173(7) 0.0146(6) -0.0011(5) 0.0000(5) 0.0010(5)
C5 0.0166(7) 0.0144(6) 0.0142(6) -0.0003(5) 0.0031(5) 0.0000(5)
C6 0.0165(7) 0.0100(6) 0.0113(6) -0.0018(5) 0.0029(5) 0.0016(5)
C7 0.0176(7) 0.0103(6) 0.0116(6) -0.0015(5) 0.0035(5) 0.0012(5)
C8 0.0137(6) 0.0141(6) 0.0133(6) -0.0002(5) 0.0011(5) 0.0008(5)
C9 0.0162(7) 0.0099(6) 0.0127(6) -0.0020(5) 0.0031(5) 0.0002(5)
C10 0.0159(7) 0.0102(6) 0.0134(6) -0.0016(5) 0.0031(5) 0.0000(5)
C11 0.0183(7) 0.0154(7) 0.0141(6) 0.0009(5) 0.0017(5) 0.0004(5)
C12 0.0149(7) 0.0185(7) 0.0191(7) -0.0005(5) 0.0032(5) 0.0002(5)
C13 0.0165(7) 0.0179(7) 0.0197(7) 0.0023(5) 0.0059(6) -0.0012(5)
C14 0.0199(8) 0.0153(7) 0.0158(6) 0.0032(5) 0.0049(6) 0.0010(5)
C15 0.0172(7) 0.0098(6) 0.0142(6) -0.0010(5) 0.0032(5) 0.0012(5)

loop_
_atom_type_symbol
_atom_type_description
_atom_type_scat_dispersion_real
_atom_type_scat_dispersion_imag
_atom_type_scat_source
C C 0.0033 0.0016 'International Tables Vol C Tables 4.2.6.8 and 6.1.1.4'
H H 0 0 'International Tables Vol C Tables 4.2.6.8 and 6.1.1.4'

loop_
_geom_angle_atom_site_label_1
_geom_angle_atom_site_label_2
_geom_angle_atom_site_label_3
_geom_angle
_geom_angle_site_symmetry_1
_geom_angle_site_symmetry_3
C2 C1 C6 118.73(13) . .
C2 C1 C15 121.31(12) . 3_666
C6 C1 C15 119.96(12) . 3_666
C3 C2 C1 121.79(13) . .
C2 C3 C4 119.63(12) . .
C5 C4 C3 119.89(13) . .
C4 C5 C6 121.52(13) . .
C5 C6 C1 118.43(12) . .
C5 C6 C7 121.68(12) . .
C1 C6 C7 119.89(12) . .
C8 C7 C9 118.23(12) . 3_666
C8 C7 C6 121.75(12) . .
C9 C7 C6 120.01(12) 3_666 .
C7 C8 C9 123.45(12) . .
C8 C9 C7 118.31(12) . 3_666
C8 C9 C10 121.68(12) . .
C7 C9 C10 119.99(11) 3_666 .
C11 C10 C15 118.69(12) . .
C11 C10 C9 121.50(12) . .
C15 C10 C9 119.78(12) . .
C12 C11 C10 121.76(12) . .
C11 C12 C13 119.58(13) . .
C14 C13 C12 119.86(13) . .
C13 C14 C15 121.66(12) . .
C10 C15 C14 118.45(12) . .
C10 C15 C1 120.26(12) . 3_666
C14 C15 C1 121.29(12) . 3_666

loop_
_geom_bond_atom_site_label_1
_geom_bond_atom_site_label_2
_geom_bond_distance
_geom_bond_site_symmetry_2
C1 C2 1.4081(18) .
C1 C6 1.4104(18) .
C1 C15 1.4666(19) 3_666
C2 C3 1.372(2) .
C3 C4 1.3922(19) .
C4 C5 1.3795(18) .
C5 C6 1.4081(19) .
C6 C7 1.4672(17) .
C7 C8 1.3919(18) .
C7 C9 1.4151(19) 3_666
C8 C9 1.3976(18) .
C9 C7 1.4151(19) 3_666
C9 C10 1.4664(18) .
C10 C11 1.4073(19) .
C10 C15 1.4105(18) .
C11 C12 1.3770(19) .
C12 C13 1.3951(19) .
C13 C14 1.374(2) .
C14 C15 1.4123(18) .
C15 C1 1.4666(19) 3_666
